data_7039161
loop_
_publ_author_name
'Dong, Yanping'
'Yan, Pengfei'
'Zou, Xiaoyan'
'Yao, Xu'
'Hou, Guangfeng'
'Li, Guangming'

_publ_section_title
;
 Auxiliary ligand field dominated single-molecule magnets of a series of
 indole-derivative \b-diketone mononuclear Dy(iii) complexes.
;
_journal_issue 22
_journal_name_full 'Dalton transactions (Cambridge, England : 2003)'
_journal_page_first 9148
_journal_page_last 9157
_journal_paper_doi 10.1039/c6dt00442c
_journal_volume 45
_journal_year 2016
_chemical_formula_moiety 'C60 H43 Dy F9 N7 O6,H2 O,H2 O'
_chemical_formula_sum 'C60 H47 Dy F9 N7 O8'
_chemical_formula_weight 1327.56
_chemical_name_systematic
;
 ?
;
_space_group_IT_number 2
_symmetry_cell_setting triclinic
_symmetry_space_group_name_Hall '-P 1'
_symmetry_space_group_name_H-M 'P -1'
_atom_sites_solution_hydrogens geom
_atom_sites_solution_primary direct
_atom_sites_solution_secondary difmap
_audit_creation_method SHELXL-97
_audit_update_record
;
2016-04-19 deposited with the CCDC.
2016-04-29 downloaded from the CCDC.
;
_cell_angle_alpha 86.022(5)
_cell_angle_beta 89.896(5)
_cell_angle_gamma 71.563(5)
_cell_formula_units_Z 2
_cell_length_a 12.484(5)
_cell_length_b 12.496(5)
_cell_length_c 19.311(5)
_cell_measurement_reflns_used 6448
_cell_measurement_temperature 293(2)
_cell_measurement_theta_max 29.6013
_cell_measurement_theta_min 3.3178
_cell_volume 2850.4(18)
_computing_cell_refinement 'Bruker FRAMBO'
_computing_data_collection 'Bruker FRAMBO'
_computing_data_reduction 'Bruker SHELXTL'
_computing_molecular_graphics 'Bruker SHELXTL'
_computing_publication_material 'Bruker SHELXTL'
_computing_structure_refinement 'SHELXL-97 (Sheldrick, 1997)'
_computing_structure_solution 'Bruker SHELXTL'
_diffrn_ambient_temperature 293(2)
_diffrn_measured_fraction_theta_full 0.998
_diffrn_measured_fraction_theta_max 0.998
_diffrn_measurement_device_type 'multiwire proportional'
_diffrn_measurement_method 'phi and omega scans'
_diffrn_radiation_monochromator graphite
_diffrn_radiation_source 'fine-focus sealed tube'
_diffrn_radiation_type MoK\a
_diffrn_radiation_wavelength 0.71069
_diffrn_reflns_av_R_equivalents 0.0379
_diffrn_reflns_av_sigmaI/netI 0.0793
_diffrn_reflns_limit_h_max 13
_diffrn_reflns_limit_h_min -14
_diffrn_reflns_limit_k_max 14
_diffrn_reflns_limit_k_min -14
_diffrn_reflns_limit_l_max 21
_diffrn_reflns_limit_l_min -22
_diffrn_reflns_number 19955
_diffrn_reflns_theta_full 25.00
_diffrn_reflns_theta_max 25.00
_diffrn_reflns_theta_min 3.32
_exptl_absorpt_coefficient_mu 1.397
_exptl_absorpt_correction_T_max 0.834
_exptl_absorpt_correction_T_min 0.710
_exptl_absorpt_correction_type multi-scan
_exptl_absorpt_process_details sadabs(Sheldrick,1996)
_exptl_crystal_colour yellow
_exptl_crystal_density_diffrn 1.547
_exptl_crystal_density_method 'not measured'
_exptl_crystal_description block
_exptl_crystal_F_000 1294
_exptl_crystal_size_max 0.31
_exptl_crystal_size_mid 0.25
_exptl_crystal_size_min 0.13
_refine_diff_density_max 0.609
_refine_diff_density_min -0.560
_refine_diff_density_rms 0.072
_refine_ls_extinction_method none
_refine_ls_goodness_of_fit_ref 0.941
_refine_ls_hydrogen_treatment mixed
_refine_ls_matrix_type full
_refine_ls_number_parameters 736
_refine_ls_number_reflns 10035
_refine_ls_number_restraints 23
_refine_ls_restrained_S_all 0.941
_refine_ls_R_factor_all 0.0834
_refine_ls_R_factor_gt 0.0453
_refine_ls_shift/su_max 0.001
_refine_ls_shift/su_mean 0.000
_refine_ls_structure_factor_coef Fsqd
_refine_ls_weighting_details 'calc w=1/[\s^2^(Fo^2^)+(0.0413P)^2^+0.0000P] where P=(Fo^2^+2Fc^2^)/3'
_refine_ls_weighting_scheme calc
_refine_ls_wR_factor_gt 0.0848
_refine_ls_wR_factor_ref 0.0943
_reflns_number_gt 6643
_reflns_number_total 10035
_reflns_threshold_expression >2sigma(I)
_cod_data_source_file c6dt00442c2.cif
_cod_data_source_block 4
_cod_depositor_comments 'Adding full bibliography for 7039158--7039161.cif.'
_cod_database_code 7039161

loop_
_symmetry_equiv_pos_as_xyz
'x, y, z'
'-x, -y, -z'

loop_
_atom_site_label
_atom_site_type_symbol
_atom_site_fract_x
_atom_site_fract_y
_atom_site_fract_z
_atom_site_U_iso_or_equiv
_atom_site_adp_type
_atom_site_occupancy
_atom_site_symmetry_multiplicity
_atom_site_calc_flag
_atom_site_refinement_flags
_atom_site_disorder_assembly
_atom_site_disorder_group
Dy1 Dy 0.28364(2) 0.28891(2) 0.272568(11) 0.05435(10) Uani 1 1 d . . .
F0AA F 0.6642(4) 0.2871(4) 0.3481(2) 0.1366(16) Uani 1 1 d . . .
F1AA F 0.7395(3) 0.1112(4) 0.3598(2) 0.1275(15) Uani 1 1 d . . .
F3 F 0.6763(3) 0.1942(5) 0.2607(2) 0.1532(19) Uani 1 1 d . . .
F4 F -0.0501(4) 0.1605(4) 0.3104(2) 0.1262(14) Uani 1 1 d . . .
F5 F 0.0497(4) 0.0327(4) 0.2530(2) 0.1326(15) Uani 1 1 d . . .
F6 F -0.0958(4) 0.1530(5) 0.2058(2) 0.166(2) Uani 1 1 d . . .
O1 O 0.1255(3) 0.2250(3) 0.27435(16) 0.0571(8) Uani 1 1 d . . .
O2 O 0.1736(3) 0.3653(3) 0.17234(18) 0.0732(10) Uani 1 1 d . . .
O3 O 0.3370(3) 0.1280(3) 0.34657(15) 0.0569(8) Uani 1 1 d . . .
O4 O 0.4614(3) 0.2686(3) 0.31438(16) 0.0644(9) Uani 1 1 d . . .
O5 O 0.2690(3) 0.4778(3) 0.26637(17) 0.0770(11) Uani 1 1 d . . .
O6 O 0.2092(3) 0.3585(3) 0.37521(15) 0.0595(9) Uani 1 1 d . . .
N0AA N 0.3387(3) 0.1263(3) 0.1898(2) 0.0588(11) Uani 1 1 d . . .
N2 N 0.4124(4) 0.3058(4) 0.1714(2) 0.0638(11) Uani 1 1 d . . .
N3 N 0.3644(4) 0.0793(4) -0.0549(3) 0.0950(17) Uani 1 1 d . . .
N4 N 0.4495(4) 0.2645(4) -0.0715(3) 0.0950(17) Uani 1 1 d . . .
N5 N 0.1086(4) 0.4898(3) 0.58687(19) 0.0595(11) Uani 1 1 d . . .
N7 N 0.4627(4) -0.2090(3) 0.47222(18) 0.0531(10) Uani 1 1 d . . .
C11 C 0.1171(5) 0.3270(5) 0.1321(3) 0.0719(16) Uani 1 1 d . . .
C0AA C 0.0573(5) 0.2547(5) 0.1579(3) 0.0726(16) Uani 1 1 d . . .
H0AA H 0.0118 0.2334 0.1271 0.087 Uiso 1 1 calc R . .
C13 C 0.0626(5) 0.2146(4) 0.2253(3) 0.0651(14) Uani 1 1 d . . .
C14 C -0.0105(6) 0.1413(7) 0.2473(4) 0.0914(19) Uani 1 1 d . . .
C15 C 0.1238(5) -0.0638(4) 0.4306(3) 0.0622(14) Uani 1 1 d . . .
H15 H 0.0476 -0.0278 0.4202 0.075 Uiso 1 1 calc R . .
C16 C 0.1570(5) -0.1679(4) 0.4691(3) 0.0722(15) Uani 1 1 d . . .
H16 H 0.1024 -0.1994 0.4849 0.087 Uiso 1 1 calc R . .
C17 C 0.2687(5) -0.2245(4) 0.4842(3) 0.0649(14) Uani 1 1 d . . .
H17 H 0.2909 -0.2952 0.5084 0.078 Uiso 1 1 calc R . .
C18 C 0.3474(4) -0.1730(4) 0.4620(2) 0.0509(12) Uani 1 1 d . . .
C19 C 0.3144(4) -0.0676(3) 0.4245(2) 0.0424(11) Uani 1 1 d . . .
C20 C 0.2010(4) -0.0140(4) 0.4079(2) 0.0515(12) Uani 1 1 d . . .
H20 H 0.1782 0.0550 0.3817 0.062 Uiso 1 1 calc R . .
C21 C 0.5322(5) -0.3185(4) 0.5027(3) 0.0692(15) Uani 1 1 d . . .
H21A H 0.4909 -0.3444 0.5392 0.083 Uiso 1 1 calc R . .
H21B H 0.6000 -0.3110 0.5233 0.083 Uiso 1 1 calc R . .
C22 C 0.5649(5) -0.4051(5) 0.4492(3) 0.095(2) Uani 1 1 d . . .
H22A H 0.6108 -0.4762 0.4709 0.142 Uiso 1 1 calc R . .
H22B H 0.6066 -0.3802 0.4133 0.142 Uiso 1 1 calc R . .
H22C H 0.4979 -0.4139 0.4294 0.142 Uiso 1 1 calc R . .
C23 C 0.5030(4) -0.1288(4) 0.4431(2) 0.0528(12) Uani 1 1 d . . .
H23 H 0.5787 -0.1329 0.4434 0.063 Uiso 1 1 calc R . .
C24 C 0.4167(4) -0.0398(4) 0.4126(2) 0.0433(11) Uani 1 1 d . . .
C25 C 0.4264(4) 0.0624(4) 0.3762(2) 0.0453(11) Uani 1 1 d . . .
C26 C 0.5303(4) 0.0848(4) 0.3717(2) 0.0542(12) Uani 1 1 d . . .
H26 H 0.5947 0.0317 0.3917 0.065 Uiso 1 1 calc R . .
C27 C 0.5395(5) 0.1821(5) 0.3388(2) 0.0564(13) Uani 1 1 d . . .
C28 C 0.6557(6) 0.1916(6) 0.3277(4) 0.0903(19) Uani 1 1 d . . .
C29 C 0.1777(6) 0.5407(5) 0.6945(3) 0.096(2) Uani 1 1 d . . .
H29A H 0.1542 0.5859 0.7334 0.145 Uiso 1 1 calc R . .
H29B H 0.2348 0.5634 0.6699 0.145 Uiso 1 1 calc R . .
H29C H 0.2078 0.4624 0.7108 0.145 Uiso 1 1 calc R . .
C30 C 0.0788(5) 0.5568(5) 0.6470(3) 0.0801(17) Uani 1 1 d . . .
H30A H 0.0206 0.5356 0.6725 0.096 Uiso 1 1 calc R . .
H30B H 0.0480 0.6362 0.6313 0.096 Uiso 1 1 calc R . .
C31 C 0.1080(5) 0.2991(5) 0.6389(3) 0.0702(15) Uani 1 1 d . . .
H31 H 0.0866 0.3223 0.6830 0.084 Uiso 1 1 calc R . .
C32 C 0.1263(5) 0.1895(5) 0.6237(3) 0.0762(17) Uani 1 1 d . . .
H32 H 0.1169 0.1372 0.6579 0.091 Uiso 1 1 calc R . .
C33 C 0.1587(5) 0.1554(4) 0.5578(3) 0.0689(15) Uani 1 1 d . . .
H33 H 0.1715 0.0802 0.5489 0.083 Uiso 1 1 calc R . .
C34 C 0.1724(4) 0.2297(4) 0.5055(2) 0.0563(13) Uani 1 1 d . . .
H34 H 0.1933 0.2056 0.4615 0.068 Uiso 1 1 calc R . .
C35 C 0.1545(4) 0.3414(4) 0.5194(2) 0.0465(11) Uani 1 1 d . . .
C36 C 0.1225(4) 0.3748(4) 0.5861(2) 0.0555(13) Uani 1 1 d . . .
C37 C 0.1295(4) 0.5273(4) 0.5234(2) 0.0591(13) Uani 1 1 d . . .
H37 H 0.1246 0.6019 0.5109 0.071 Uiso 1 1 calc R . .
C38 C 0.1588(4) 0.4420(4) 0.4789(2) 0.0484(12) Uani 1 1 d . . .
C39 C 0.1908(4) 0.4470(4) 0.4069(2) 0.0520(12) Uani 1 1 d . . .
C40 C 0.2023(5) 0.5485(4) 0.3744(2) 0.0650(15) Uani 1 1 d . . .
H40 H 0.1830 0.6131 0.3990 0.078 Uiso 1 1 calc R . .
C41 C 0.2403(5) 0.5544(4) 0.3091(3) 0.0656(15) Uani 1 1 d . A .
C44 C 0.4592(5) 0.3873(5) 0.1658(3) 0.0745(16) Uani 1 1 d . . .
H44 H 0.4624 0.4257 0.2049 0.089 Uiso 1 1 calc R . .
C45 C 0.5036(5) 0.4185(5) 0.1052(3) 0.0888(19) Uani 1 1 d . . .
H45 H 0.5384 0.4743 0.1038 0.107 Uiso 1 1 calc R . .
C46 C 0.4949(5) 0.3654(5) 0.0477(3) 0.0813(18) Uani 1 1 d . . .
H46 H 0.5220 0.3867 0.0058 0.098 Uiso 1 1 calc R . .
C47 C 0.4461(5) 0.2799(5) 0.0504(3) 0.0679(15) Uani 1 1 d . . .
C48 C 0.4086(4) 0.2495(4) 0.1154(3) 0.0610(14) Uani 1 1 d . . .
C49 C 0.3667(4) 0.1543(4) 0.1246(3) 0.0581(13) Uani 1 1 d . . .
C50 C 0.3585(5) 0.0945(5) 0.0685(3) 0.0708(16) Uani 1 1 d . . .
C51 C 0.3252(5) -0.0008(6) 0.0807(3) 0.0855(19) Uani 1 1 d . . .
H51 H 0.3192 -0.0431 0.0440 0.103 Uiso 1 1 calc R . .
C52 C 0.3011(5) -0.0329(5) 0.1470(3) 0.0819(17) Uani 1 1 d . . .
H52 H 0.2803 -0.0976 0.1561 0.098 Uiso 1 1 calc R . .
C53 C 0.3090(5) 0.0345(5) 0.2001(3) 0.0700(15) Uani 1 1 d . . .
H53 H 0.2924 0.0136 0.2450 0.084 Uiso 1 1 calc R . .
C54 C 0.4276(5) 0.2245(5) -0.0088(3) 0.0769(18) Uani 1 1 d . . .
C55 C 0.3847(5) 0.1325(6) -0.0017(3) 0.0764(18) Uani 1 1 d . . .
C56 C 0.4257(7) 0.2155(7) -0.1265(4) 0.105(3) Uani 1 1 d . . .
C57 C 0.3856(6) 0.1229(7) -0.1200(3) 0.099(2) Uani 1 1 d . . .
C58 C 0.3620(7) 0.0701(7) -0.1779(4) 0.142(4) Uani 1 1 d . . .
H58 H 0.3353 0.0085 -0.1721 0.171 Uiso 1 1 calc R . .
C59 C 0.3797(10) 0.1124(10) -0.2427(5) 0.155(5) Uani 1 1 d . . .
H59 H 0.3655 0.0792 -0.2818 0.186 Uiso 1 1 calc R . .
C60 C 0.4182(10) 0.2035(11) -0.2497(4) 0.174(6) Uani 1 1 d . . .
H60 H 0.4278 0.2315 -0.2944 0.208 Uiso 1 1 calc R . .
C61 C 0.4437(7) 0.2563(7) -0.1950(4) 0.141(4) Uani 1 1 d . . .
H61 H 0.4718 0.3167 -0.2023 0.169 Uiso 1 1 calc R . .
C62 C 0.2503(9) 0.6682(6) 0.2782(4) 0.102(3) Uani 1 1 d . . .
F2AA F 0.3548(11) 0.6673(13) 0.2872(11) 0.218(7) Uani 0.67 1 d P A 1
F8 F 0.1842(14) 0.7579(5) 0.3060(6) 0.162(5) Uani 0.67 1 d P A 1
F9 F 0.2326(14) 0.6905(7) 0.2142(4) 0.142(4) Uani 0.67 1 d P A 1
N6A N 0.1156(11) 0.3879(10) -0.0539(5) 0.079(2) Uiso 0.50 1 d PD B 1
C3A C 0.0962(12) 0.3347(11) 0.0079(5) 0.079(2) Uiso 0.50 1 d PD B 1
H3A H 0.0677 0.2742 0.0104 0.095 Uiso 0.50 1 calc PR B 1
C4A C 0.1552(10) 0.4734(10) -0.0354(5) 0.069(2) Uiso 0.50 1 d PD B 1
C6A C 0.2216(11) 0.6191(11) -0.0502(6) 0.084(3) Uiso 0.50 1 d PD B 1
H6A H 0.2400 0.6738 -0.0785 0.101 Uiso 0.50 1 calc PR B 1
C6B C 0.1866(14) 0.5416(13) -0.0847(6) 0.088(3) Uiso 0.50 1 d PD B 1
H6B H 0.1848 0.5368 -0.1325 0.106 Uiso 0.50 1 calc PR B 1
C7A C 0.2333(11) 0.6263(11) 0.0228(6) 0.099(3) Uiso 0.50 1 d PD B 1
H7A H 0.2564 0.6828 0.0406 0.119 Uiso 0.50 1 calc PR B 1
C8A C 0.2078(10) 0.5430(9) 0.0659(5) 0.072(2) Uiso 0.50 1 d PD B 1
H8A H 0.2183 0.5394 0.1138 0.087 Uiso 0.50 1 calc PR B 1
C9A C 0.1659(11) 0.4649(10) 0.0350(5) 0.061(2) Uiso 0.50 1 d PD B 1
C10A C 0.1225(11) 0.3792(9) 0.0631(5) 0.0615(19) Uiso 0.50 1 d PD B 1
C1A C 0.107(2) 0.281(2) -0.1434(11) 0.167(6) Uiso 0.50 1 d P B 1
H1AA H 0.1785 0.2316 -0.1260 0.250 Uiso 0.50 1 calc PR B 1
H1AB H 0.1037 0.2805 -0.1931 0.250 Uiso 0.50 1 calc PR B 1
H1AC H 0.0475 0.2555 -0.1238 0.250 Uiso 0.50 1 calc PR B 1
C2A C 0.0946(18) 0.3734(15) -0.1281(9) 0.141(5) Uiso 0.50 1 d P B 1
H2AA H 0.0178 0.4195 -0.1405 0.169 Uiso 0.50 1 calc PR B 1
H2AB H 0.1446 0.4033 -0.1561 0.169 Uiso 0.50 1 calc PR B 1
F1 F 0.147(2) 0.715(2) 0.241(2) 0.218(7) Uani 0.33 1 d P A 2
F2 F 0.315(3) 0.6509(14) 0.2300(15) 0.162(5) Uani 0.33 1 d P A 2
F7 F 0.277(3) 0.719(2) 0.3185(9) 0.142(4) Uani 0.33 1 d P A 2
N6B N 0.0917(9) 0.3427(9) -0.0584(4) 0.079(2) Uiso 0.50 1 d PD B 2
C3B C 0.0710(12) 0.2992(10) 0.0043(5) 0.079(2) Uiso 0.50 1 d PD B 2
H3B H 0.0345 0.2451 0.0108 0.095 Uiso 0.50 1 calc PR B 2
C4B C 0.1404(12) 0.4249(12) -0.0494(5) 0.069(2) Uiso 0.50 1 d PD B 2
C5A C 0.2143(13) 0.5655(13) -0.0750(7) 0.084(3) Uiso 0.50 1 d PD B 2
H5A H 0.2272 0.6189 -0.1071 0.101 Uiso 0.50 1 calc PR B 2
C5B C 0.1729(11) 0.4863(11) -0.1014(5) 0.088(3) Uiso 0.50 1 d PD B 2
H5B H 0.1678 0.4762 -0.1484 0.106 Uiso 0.50 1 calc PR B 2
C7B C 0.2392(12) 0.5748(11) -0.0045(6) 0.099(3) Uiso 0.50 1 d PD B 2
H7B H 0.2747 0.6252 0.0094 0.119 Uiso 0.50 1 calc PR B 2
C8B C 0.2055(11) 0.5007(10) 0.0428(6) 0.072(2) Uiso 0.50 1 d PD B 2
H8B H 0.2153 0.5049 0.0902 0.087 Uiso 0.50 1 calc PR B 2
C9B C 0.1583(10) 0.4220(9) 0.0210(4) 0.061(2) Uiso 0.50 1 d PD B 2
C10B C 0.1102(11) 0.3445(9) 0.0562(5) 0.0615(19) Uiso 0.50 1 d PD B 2
C1B C 0.0519(19) 0.2185(17) -0.1340(10) 0.167(6) Uiso 0.50 1 d P B 2
H1BA H 0.0130 0.2110 -0.1754 0.250 Uiso 0.50 1 calc PR B 2
H1BB H 0.0246 0.1843 -0.0947 0.250 Uiso 0.50 1 calc PR B 2
H1BC H 0.1314 0.1814 -0.1383 0.250 Uiso 0.50 1 calc PR B 2
C2B C 0.0348(18) 0.3186(18) -0.1261(9) 0.141(5) Uiso 0.50 1 d P B 2
H2BA H -0.0460 0.3558 -0.1246 0.169 Uiso 0.50 1 calc PR B 2
H2BB H 0.0627 0.3520 -0.1662 0.169 Uiso 0.50 1 calc PR B 2

loop_
_atom_site_aniso_label
_atom_site_aniso_U_11
_atom_site_aniso_U_22
_atom_site_aniso_U_33
_atom_site_aniso_U_23
_atom_site_aniso_U_13
_atom_site_aniso_U_12
Dy1 0.05845(18) 0.05181(15) 0.05129(15) 0.00715(10) 0.00956(11) -0.01765(12)
F0AA 0.117(4) 0.126(3) 0.200(4) 0.027(3) -0.026(3) -0.094(3)
F1AA 0.059(3) 0.137(3) 0.189(4) 0.052(3) -0.011(3) -0.047(3)
F3 0.095(3) 0.268(6) 0.109(3) 0.020(3) 0.037(2) -0.082(4)
F4 0.117(4) 0.155(4) 0.129(3) -0.001(3) 0.038(3) -0.077(3)
F5 0.121(4) 0.089(3) 0.199(4) 0.002(3) 0.008(3) -0.052(3)
F6 0.120(4) 0.254(6) 0.158(4) 0.063(4) -0.058(3) -0.125(4)
O1 0.048(2) 0.065(2) 0.0566(19) 0.0045(16) 0.0037(17) -0.0175(18)
O2 0.069(3) 0.067(2) 0.074(2) 0.0271(19) 0.000(2) -0.015(2)
O3 0.051(2) 0.054(2) 0.066(2) 0.0117(16) -0.0013(17) -0.0195(18)
O4 0.062(3) 0.064(2) 0.072(2) 0.0094(18) 0.0039(18) -0.030(2)
O5 0.104(3) 0.060(2) 0.067(2) 0.0050(19) 0.028(2) -0.028(2)
O6 0.076(3) 0.050(2) 0.0555(19) 0.0003(16) 0.0120(17) -0.0244(18)
N0AA 0.053(3) 0.060(3) 0.057(3) 0.003(2) 0.008(2) -0.012(2)
N2 0.063(3) 0.074(3) 0.056(3) 0.007(2) 0.006(2) -0.027(3)
N3 0.071(4) 0.109(4) 0.080(4) -0.027(3) 0.004(3) 0.011(3)
N4 0.089(4) 0.112(4) 0.055(3) 0.005(3) 0.022(3) 0.007(3)
N5 0.066(3) 0.061(3) 0.048(2) -0.006(2) 0.003(2) -0.016(2)
N7 0.049(3) 0.046(2) 0.062(2) 0.0067(19) -0.005(2) -0.014(2)
C11 0.051(4) 0.087(4) 0.058(3) 0.015(3) 0.000(3) 0.001(3)
C0AA 0.071(4) 0.081(4) 0.061(3) 0.008(3) -0.009(3) -0.022(3)
C13 0.047(4) 0.068(4) 0.075(4) 0.004(3) 0.001(3) -0.012(3)
C14 0.072(5) 0.114(6) 0.096(5) 0.006(4) -0.012(4) -0.043(5)
C15 0.052(4) 0.050(3) 0.086(4) 0.000(3) -0.007(3) -0.018(3)
C16 0.063(4) 0.061(4) 0.100(4) 0.001(3) 0.008(3) -0.032(3)
C17 0.066(4) 0.043(3) 0.087(4) 0.012(3) -0.009(3) -0.024(3)
C18 0.054(4) 0.044(3) 0.058(3) -0.003(2) -0.001(2) -0.019(3)
C19 0.050(3) 0.037(3) 0.042(2) -0.0056(19) 0.000(2) -0.017(2)
C20 0.053(4) 0.039(3) 0.063(3) 0.001(2) -0.001(2) -0.016(3)
C21 0.055(4) 0.055(3) 0.087(4) 0.020(3) -0.009(3) -0.008(3)
C22 0.085(5) 0.054(4) 0.132(5) 0.000(4) 0.004(4) -0.005(3)
C23 0.047(3) 0.057(3) 0.058(3) -0.004(2) 0.001(2) -0.021(3)
C24 0.041(3) 0.046(3) 0.044(2) -0.002(2) -0.002(2) -0.014(2)
C25 0.049(3) 0.049(3) 0.040(2) -0.010(2) 0.006(2) -0.017(3)
C26 0.047(3) 0.059(3) 0.059(3) 0.005(2) -0.001(2) -0.022(3)
C27 0.064(4) 0.066(4) 0.051(3) -0.007(3) 0.007(3) -0.038(3)
C28 0.065(5) 0.108(6) 0.108(5) 0.017(4) 0.002(4) -0.048(4)
C29 0.122(6) 0.104(5) 0.074(4) -0.022(3) -0.005(4) -0.049(4)
C30 0.092(5) 0.079(4) 0.067(3) -0.025(3) 0.009(3) -0.019(4)
C31 0.080(4) 0.084(4) 0.050(3) 0.000(3) 0.006(3) -0.032(3)
C32 0.096(5) 0.077(4) 0.065(4) 0.012(3) 0.006(3) -0.044(4)
C33 0.083(4) 0.065(3) 0.067(3) -0.002(3) -0.001(3) -0.035(3)
C34 0.060(4) 0.059(3) 0.053(3) -0.005(2) 0.001(2) -0.023(3)
C35 0.042(3) 0.054(3) 0.046(3) -0.003(2) 0.001(2) -0.018(2)
C36 0.049(3) 0.063(3) 0.055(3) -0.001(3) -0.002(2) -0.019(3)
C37 0.061(4) 0.056(3) 0.060(3) -0.002(3) -0.002(3) -0.018(3)
C38 0.047(3) 0.051(3) 0.045(3) 0.002(2) -0.004(2) -0.015(2)
C39 0.049(3) 0.048(3) 0.056(3) 0.006(2) -0.006(2) -0.013(2)
C40 0.094(5) 0.053(3) 0.054(3) -0.002(2) 0.001(3) -0.032(3)
C41 0.083(4) 0.046(3) 0.070(4) 0.009(3) 0.000(3) -0.027(3)
C44 0.076(4) 0.085(4) 0.066(3) 0.008(3) 0.016(3) -0.033(3)
C45 0.095(5) 0.102(5) 0.076(4) 0.016(4) 0.020(4) -0.044(4)
C46 0.074(5) 0.093(5) 0.069(4) 0.026(3) 0.019(3) -0.022(4)
C47 0.055(4) 0.083(4) 0.050(3) 0.008(3) 0.007(3) -0.002(3)
C48 0.048(4) 0.068(4) 0.057(3) 0.010(3) 0.008(3) -0.007(3)
C49 0.050(4) 0.060(3) 0.053(3) -0.005(3) 0.005(2) -0.001(3)
C50 0.057(4) 0.063(4) 0.079(4) -0.004(3) 0.007(3) -0.001(3)
C51 0.073(5) 0.101(5) 0.070(4) -0.027(4) 0.002(3) -0.005(4)
C52 0.081(5) 0.060(4) 0.100(5) -0.013(3) 0.007(4) -0.014(3)
C53 0.064(4) 0.063(4) 0.076(4) 0.000(3) 0.011(3) -0.013(3)
C54 0.063(4) 0.084(4) 0.058(4) 0.008(3) 0.012(3) 0.009(3)
C55 0.060(4) 0.089(5) 0.055(4) -0.017(3) 0.006(3) 0.014(3)
C56 0.102(6) 0.108(6) 0.065(5) -0.011(4) 0.013(4) 0.023(5)
C57 0.088(6) 0.114(6) 0.060(4) -0.023(4) 0.006(3) 0.021(5)
C58 0.142(8) 0.167(8) 0.072(5) -0.041(5) 0.002(5) 0.022(6)
C59 0.179(11) 0.161(10) 0.081(7) -0.049(7) 0.002(6) 0.015(9)
C60 0.194(12) 0.190(11) 0.054(5) -0.022(7) 0.012(6) 0.059(9)
C61 0.147(8) 0.166(8) 0.056(4) 0.007(5) 0.030(4) 0.023(6)
C62 0.163(9) 0.097(6) 0.066(5) -0.018(4) 0.015(5) -0.067(6)
F2AA 0.207(11) 0.225(12) 0.283(15) 0.106(11) -0.054(10) -0.180(10)
F8 0.285(13) 0.048(4) 0.142(7) 0.000(4) 0.071(8) -0.038(5)
F9 0.276(14) 0.083(5) 0.083(4) 0.040(3) -0.015(6) -0.088(7)
F1 0.207(11) 0.225(12) 0.283(15) 0.106(11) -0.054(10) -0.180(10)
F2 0.285(13) 0.048(4) 0.142(7) 0.000(4) 0.071(8) -0.038(5)
F7 0.276(14) 0.083(5) 0.083(4) 0.040(3) -0.015(6) -0.088(7)

loop_
_atom_type_symbol
_atom_type_description
_atom_type_scat_dispersion_real
_atom_type_scat_dispersion_imag
_atom_type_scat_source
C C 0.0033 0.0016 'International Tables Vol C Tables 4.2.6.8 and 6.1.1.4'
H H 0.0000 0.0000 'International Tables Vol C Tables 4.2.6.8 and 6.1.1.4'
Dy Dy -0.1892 4.4098 'International Tables Vol C Tables 4.2.6.8 and 6.1.1.4'
F F 0.0171 0.0103 'International Tables Vol C Tables 4.2.6.8 and 6.1.1.4'
N N 0.0061 0.0033 'International Tables Vol C Tables 4.2.6.8 and 6.1.1.4'
O O 0.0106 0.0060 'International Tables Vol C Tables 4.2.6.8 and 6.1.1.4'

loop_
_geom_angle_atom_site_label_1
_geom_angle_atom_site_label_2
_geom_angle_atom_site_label_3
_geom_angle
O4 Dy1 O6 89.76(12)
O4 Dy1 O3 72.94(12)
O6 Dy1 O3 78.54(11)
O4 Dy1 O5 82.35(13)
O6 Dy1 O5 72.86(11)
O3 Dy1 O5 142.02(12)
O4 Dy1 O2 138.14(12)
O6 Dy1 O2 116.25(12)
O3 Dy1 O2 140.82(13)
O5 Dy1 O2 75.69(14)
O4 Dy1 O1 148.53(11)
O6 Dy1 O1 81.64(11)
O3 Dy1 O1 75.68(11)
O5 Dy1 O1 122.91(12)
O2 Dy1 O1 71.43(12)
O4 Dy1 N2 70.19(13)
O6 Dy1 N2 145.93(13)
O3 Dy1 N2 118.63(12)
O5 Dy1 N2 77.26(13)
O2 Dy1 N2 70.45(13)
O1 Dy1 N2 129.39(13)
O4 Dy1 N0AA 97.96(12)
O6 Dy1 N0AA 150.10(12)
O3 Dy1 N0AA 76.27(12)
O5 Dy1 N0AA 136.67(12)
O2 Dy1 N0AA 75.97(13)
O1 Dy1 N0AA 76.76(12)
N2 Dy1 N0AA 62.66(14)
C13 O1 Dy1 130.9(3)
C11 O2 Dy1 133.3(3)
C25 O3 Dy1 138.2(3)
C27 O4 Dy1 131.2(3)
C41 O5 Dy1 133.9(3)
C39 O6 Dy1 139.2(3)
C53 N0AA C49 118.2(5)
C53 N0AA Dy1 122.8(3)
C49 N0AA Dy1 115.8(3)
C44 N2 C48 118.6(4)
C44 N2 Dy1 121.6(3)
C48 N2 Dy1 117.7(3)
C55 N3 C57 114.9(6)
C54 N4 C56 116.9(7)
C37 N5 C36 108.2(4)
C37 N5 C30 126.1(4)
C36 N5 C30 125.7(4)
C23 N7 C18 108.1(4)
C23 N7 C21 124.8(4)
C18 N7 C21 126.8(4)
O2 C11 C0AA 121.1(5)
O2 C11 C10A 106.7(6)
C0AA C11 C10A 132.0(7)
O2 C11 C10B 126.3(6)
C0AA C11 C10B 112.5(7)
C10A C11 C10B 20.9(5)
C13 C0AA C11 123.4(6)
O1 C13 C0AA 128.8(5)
O1 C13 C14 112.9(5)
C0AA C13 C14 118.2(6)
F6 C14 F4 107.7(6)
F6 C14 F5 107.5(6)
F4 C14 F5 103.4(6)
F6 C14 C13 114.4(6)
F4 C14 C13 111.9(6)
F5 C14 C13 111.2(6)
C20 C15 C16 121.1(5)
C17 C16 C15 121.1(5)
C16 C17 C18 117.8(5)
N7 C18 C17 129.6(4)
N7 C18 C19 109.2(4)
C17 C18 C19 121.3(5)
C20 C19 C18 119.7(4)
C20 C19 C24 134.6(4)
C18 C19 C24 105.7(4)
C15 C20 C19 119.0(4)
N7 C21 C22 111.6(4)
N7 C23 C24 110.8(4)
C23 C24 C19 106.2(4)
C23 C24 C25 127.1(4)
C19 C24 C25 126.7(4)
O3 C25 C26 122.0(4)
O3 C25 C24 116.0(4)
C26 C25 C24 122.0(4)
C27 C26 C25 122.2(5)
O4 C27 C26 128.5(5)
O4 C27 C28 113.0(5)
C26 C27 C28 118.5(5)
F0AA C28 F3 105.1(6)
F0AA C28 F1AA 105.3(6)
F3 C28 F1AA 108.4(6)
F0AA C28 C27 112.2(6)
F3 C28 C27 109.5(5)
F1AA C28 C27 115.8(5)
N5 C30 C29 112.3(5)
C32 C31 C36 117.7(5)
C31 C32 C33 120.8(5)
C34 C33 C32 121.7(5)
C33 C34 C35 118.8(4)
C34 C35 C36 119.1(4)
C34 C35 C38 134.8(4)
C36 C35 C38 106.1(4)
N5 C36 C31 129.8(4)
N5 C36 C35 108.3(4)
C31 C36 C35 121.9(5)
N5 C37 C38 111.7(4)
C37 C38 C39 128.7(4)
C37 C38 C35 105.7(4)
C39 C38 C35 125.5(4)
O6 C39 C40 122.0(4)
O6 C39 C38 117.5(4)
C40 C39 C38 120.5(4)
C41 C40 C39 122.4(5)
O5 C41 C40 129.0(4)
O5 C41 C62 112.2(5)
C40 C41 C62 118.8(5)
N2 C44 C45 123.6(6)
C46 C45 C44 117.9(6)
C45 C46 C47 120.9(5)
C46 C47 C48 117.2(5)
C46 C47 C54 124.2(5)
C48 C47 C54 118.5(6)
N2 C48 C47 121.6(5)
N2 C48 C49 117.4(4)
C47 C48 C49 121.0(5)
N0AA C49 C50 122.7(5)
N0AA C49 C48 117.3(5)
C50 C49 C48 120.0(5)
C49 C50 C51 117.8(5)
C49 C50 C55 120.2(6)
C51 C50 C55 122.0(6)
C52 C51 C50 120.1(6)
C51 C52 C53 117.9(6)
N0AA C53 C52 123.1(5)
N4 C54 C55 120.9(6)
N4 C54 C47 117.9(7)
C55 C54 C47 121.2(5)
N3 C55 C54 123.7(6)
N3 C55 C50 117.9(7)
C54 C55 C50 118.4(5)
N4 C56 C57 122.7(6)
N4 C56 C61 119.8(9)
C57 C56 C61 117.5(8)
N3 C57 C56 120.8(6)
N3 C57 C58 116.3(9)
C56 C57 C58 122.8(8)
C59 C58 C57 117.9(10)
C60 C59 C58 119.9(10)
C59 C60 C61 124.1(10)
C60 C61 C56 117.8(10)
F7 C62 F2 111(2)
F7 C62 F9 129.5(11)
F2 C62 F9 49.1(15)
F7 C62 F8 54.0(15)
F2 C62 F8 135.8(10)
F9 C62 F8 104.3(9)
F7 C62 F2AA 56.4(14)
F2 C62 F2AA 60.0(15)
F9 C62 F2AA 103.7(10)
F8 C62 F2AA 107.4(10)
F7 C62 F1 120.6(19)
F2 C62 F1 99.7(18)
F9 C62 F1 50.7(13)
F8 C62 F1 68.2(15)
F2AA C62 F1 147.6(10)
F7 C62 C41 113.2(10)
F2 C62 C41 109.3(10)
F9 C62 C41 117.3(7)
F8 C62 C41 114.8(6)
F2AA C62 C41 108.5(8)
F1 C62 C41 101.8(10)
C4A N6A C3A 105.7(9)
C4A N6A C2A 121.1(11)
C3A N6A C2A 133.0(13)
C10A C3A N6A 112.7(10)
C9A C4A C6B 130.9(12)
C9A C4A N6A 107.5(9)
C6B C4A N6A 121.2(10)
C6B C6A C7A 128.9(11)
C4A C6B C6A 107.6(11)
C8A C7A C6A 116.1(11)
C7A C8A C9A 118.4(10)
C4A C9A C8A 117.7(9)
C4A C9A C10A 109.6(10)
C8A C9A C10A 132.6(8)
C3A C10A C9A 104.1(8)
C3A C10A C11 119.9(9)
C9A C10A C11 135.4(9)
C1A C2A N6A 117.2(19)
C3B N6B C4B 109.3(8)
C3B N6B C2B 120.0(12)
C4B N6B C2B 128.8(11)
C10B C3B N6B 111.2(9)
C5B C4B N6B 125.3(11)
C5B C4B C9B 129.0(13)
N6B C4B C9B 105.4(9)
C5B C5A C7B 127.3(11)
C4B C5B C5A 110.9(11)
C8B C7B C5A 114.1(12)
C9B C8B C7B 122.2(10)
C4B C9B C8B 115.7(9)
C4B C9B C10B 110.0(9)
C8B C9B C10B 133.8(8)
C3B C10B C9B 103.8(8)
C3B C10B C11 135.6(9)
C9B C10B C11 120.6(8)
C1B C2B N6B 114.6(17)

loop_
_geom_bond_atom_site_label_1
_geom_bond_atom_site_label_2
_geom_bond_distance
Dy1 O4 2.294(4)
Dy1 O6 2.296(3)
Dy1 O3 2.299(3)
Dy1 O5 2.304(4)
Dy1 O2 2.339(4)
Dy1 O1 2.351(3)
Dy1 N2 2.568(4)
Dy1 N0AA 2.592(4)
F0AA C28 1.317(7)
F1AA C28 1.319(7)
F3 C28 1.318(7)
F4 C14 1.322(7)
F5 C14 1.325(7)
F6 C14 1.299(7)
O1 C13 1.271(6)
O2 C11 1.264(6)
O3 C25 1.266(5)
O4 C27 1.267(6)
O5 C41 1.272(6)
O6 C39 1.258(5)
N0AA C53 1.315(6)
N0AA C49 1.358(6)
N2 C44 1.323(6)
N2 C48 1.339(6)
N3 C55 1.329(7)
N3 C57 1.394(8)
N4 C54 1.337(6)
N4 C56 1.341(9)
N5 C37 1.336(5)
N5 C36 1.393(6)
N5 C30 1.458(6)
N7 C23 1.347(5)
N7 C18 1.377(6)
N7 C21 1.452(5)
C11 C0AA 1.408(8)
C11 C10A 1.454(10)
C11 C10B 1.465(10)
C0AA C13 1.356(7)
C13 C14 1.525(8)
C15 C20 1.360(6)
C15 C16 1.394(7)
C16 C17 1.370(7)
C17 C18 1.387(6)
C18 C19 1.398(6)
C19 C20 1.388(6)
C19 C24 1.441(6)
C21 C22 1.509(7)
C23 C24 1.377(6)
C24 C25 1.453(6)
C25 C26 1.412(6)
C26 C27 1.369(6)
C27 C28 1.507(8)
C29 C30 1.493(8)
C31 C32 1.368(7)
C31 C36 1.394(6)
C32 C33 1.390(7)
C33 C34 1.371(6)
C34 C35 1.388(6)
C35 C36 1.400(6)
C35 C38 1.450(6)
C37 C38 1.373(6)
C38 C39 1.449(6)
C39 C40 1.424(6)
C40 C41 1.351(6)
C41 C62 1.545(8)
C44 C45 1.378(7)
C45 C46 1.353(8)
C46 C47 1.385(8)
C47 C48 1.409(6)
C47 C54 1.433(8)
C48 C49 1.443(7)
C49 C50 1.378(7)
C50 C51 1.386(8)
C50 C55 1.477(7)
C51 C52 1.376(7)
C52 C53 1.395(7)
C54 C55 1.412(8)
C56 C57 1.396(10)
C56 C61 1.428(9)
C57 C58 1.414(10)
C58 C59 1.370(11)
C59 C60 1.368(14)
C60 C61 1.373(12)
C62 F7 1.15(2)
C62 F2 1.22(2)
C62 F9 1.251(9)
C62 F8 1.313(10)
C62 F2AA 1.313(12)
C62 F1 1.40(3)
N6A C4A 1.379(12)
N6A C3A 1.383(11)
N6A C2A 1.491(18)
C3A C10A 1.324(11)
C4A C9A 1.359(11)
C4A C6B 1.372(12)
C6A C6B 1.389(15)
C6A C7A 1.428(14)
C7A C8A 1.402(11)
C8A C9A 1.410(12)
C9A C10A 1.421(11)
C1A C2A 1.17(2)
N6B C3B 1.350(11)
N6B C4B 1.369(13)
N6B C2B 1.58(2)
C3B C10B 1.350(12)
C4B C5B 1.360(12)
C4B C9B 1.374(11)
C5A C5B 1.379(15)
C5A C7B 1.419(15)
C7B C8B 1.413(12)
C8B C9B 1.385(12)
C9B C10B 1.427(11)
C1B C2B 1.22(2)

loop_
_platon_squeeze_void_nr
_platon_squeeze_void_average_x
_platon_squeeze_void_average_y
_platon_squeeze_void_average_z
_platon_squeeze_void_volume
_platon_squeeze_void_count_electrons
_platon_squeeze_void_content
1 0.000 0.000 0.000 150 19 ' '
2 0.433 0.494 0.712 11 0 ' '
3 0.566 0.506 0.288 11 0 ' '
